data_7250201
loop_
_publ_author_name
'Zorina-Tikhonova, Ekaterina N.'
'Matiukhina, Anna K.'
'Korlyukov, Alexander A.'
'Goloveshkin, Alexander S.'
'Babeshkin, Konstantin A.'
'Efimov, Nikolay N.'
'Alexandrov, Eugeny V.'
'Kiskin, Mikhail A.'
'Eremenko, Igor L.'

_publ_section_title
;
 The role of alkali metal cations in the construction of heterometallic
 NiII polymeric cyclopropane-1,1-dicarboxylates
;
_journal_issue 20
_journal_name_full CrystEngComm
_journal_page_first 3352
_journal_page_last 3361
_journal_paper_doi 10.1039/D4CE01319K
_journal_volume 27
_journal_year 2025
_chemical_formula_moiety 'C10 H24 Cs2 Ni O16'
_chemical_formula_sum 'C10 H24 Cs2 Ni O16'
_chemical_formula_weight 724.82
_space_group_crystal_system triclinic
_space_group_IT_number 2
_space_group_name_Hall '-P 1'
_space_group_name_H-M_alt 'P -1'
_atom_sites_solution_hydrogens mixed
_audit_creation_date 2025-02-03
_audit_creation_method
;
Olex2 1.5
(compiled 2024.02.16 svn.r378c4104 for OlexSys, GUI svn.r6928)
;
_audit_update_record
;
2025-03-21 deposited with the CCDC.	2025-03-28 downloaded from the CCDC.
;
_cell_angle_alpha 114.6160(10)
_cell_angle_beta 92.6790(10)
_cell_angle_gamma 101.051(2)
_cell_formula_units_Z 1
_cell_length_a 5.2628(2)
_cell_length_b 10.5543(4)
_cell_length_c 10.7212(4)
_cell_measurement_reflns_used 4363
_cell_measurement_temperature 296.15
_cell_measurement_theta_max 35.35
_cell_measurement_theta_min 2.28
_cell_volume 525.98(4)
_computing_cell_refinement 'SAINT v8.34A (Bruker, 2013)'
_computing_data_collection 'Bruker APEX II'
_computing_data_reduction 'SAINT v8.34A (Bruker, 2013)'
_computing_molecular_graphics 'Olex2 1.5 (Dolomanov et al., 2009)'
_computing_publication_material 'Olex2 1.5 (Dolomanov et al., 2009)'
_computing_structure_refinement 'XL  (Sheldrick, 2008)'
_computing_structure_solution 'SHELXS-97 (Sheldrick, 1997)'
_diffrn_ambient_temperature 296.15
_diffrn_measured_fraction_theta_full 0.985
_diffrn_measured_fraction_theta_max 0.849
_diffrn_measurement_device_type 'Bruker APEX-II CCD'
_diffrn_measurement_method '\f and \w scans'
_diffrn_radiation_type MoK\a
_diffrn_radiation_wavelength 0.71073
_diffrn_reflns_av_R_equivalents 0.0293
_diffrn_reflns_av_unetI/netI 0.0429
_diffrn_reflns_Laue_measured_fraction_full 0.985
_diffrn_reflns_Laue_measured_fraction_max 0.849
_diffrn_reflns_limit_h_max 8
_diffrn_reflns_limit_h_min -8
_diffrn_reflns_limit_k_max 17
_diffrn_reflns_limit_k_min -16
_diffrn_reflns_limit_l_max 17
_diffrn_reflns_limit_l_min -16
_diffrn_reflns_number 7897
_diffrn_reflns_point_group_measured_fraction_full 0.985
_diffrn_reflns_point_group_measured_fraction_max 0.849
_diffrn_reflns_theta_full 25.242
_diffrn_reflns_theta_max 35.915
_diffrn_reflns_theta_min 2.182
_exptl_absorpt_coefficient_mu 4.407
_exptl_absorpt_correction_T_max 0.7471
_exptl_absorpt_correction_T_min 0.4821
_exptl_absorpt_correction_type multi-scan
_exptl_absorpt_process_details
;
SADABS-2016/2 (Bruker,2016/2) was used for absorption correction.
wR2(int) was 0.1138 before and 0.0424 after correction.
The Ratio of minimum to maximum transmission is 0.6453.
The \l/2 correction factor is Not present.
;
_exptl_crystal_colour 'clear light green'
_exptl_crystal_colour_lustre clear
_exptl_crystal_colour_modifier light
_exptl_crystal_colour_primary green
_exptl_crystal_density_diffrn 2.288
_exptl_crystal_description plank
_exptl_crystal_F_000 350
_exptl_crystal_size_max 0.1
_exptl_crystal_size_mid 0.09
_exptl_crystal_size_min 0.06
_refine_diff_density_max 0.855
_refine_diff_density_min -0.669
_refine_diff_density_rms 0.111
_refine_ls_extinction_coef 0.0559(18)
_refine_ls_extinction_expression Fc^*^=kFc[1+0.001xFc^2^\l^3^/sin(2\q)]^-1/4^
_refine_ls_extinction_method SHELXL
_refine_ls_goodness_of_fit_ref 1.038
_refine_ls_hydrogen_treatment constr
_refine_ls_matrix_type full
_refine_ls_number_parameters 138
_refine_ls_number_reflns 4207
_refine_ls_number_restraints 9
_refine_ls_restrained_S_all 37.192
_refine_ls_R_factor_all 0.0400
_refine_ls_R_factor_gt 0.0318
_refine_ls_shift/su_max 0.001
_refine_ls_shift/su_mean 0.000
_refine_ls_structure_factor_coef Fsqd
_refine_ls_weighting_details 'w=1/[\s^2^(Fo^2^)+(0.0167P)^2^+0.3386P] where P=(Fo^2^+2Fc^2^)/3'
_refine_ls_weighting_scheme calc
_refine_ls_wR_factor_gt 0.0639
_refine_ls_wR_factor_ref 0.0673
_reflns_Friedel_coverage 0.000
_reflns_number_gt 3636
_reflns_number_total 4207
_reflns_threshold_expression 'I > 2\s(I)'
_cod_data_source_file d4ce01319k2.cif
_cod_data_source_block 97
_cod_depositor_comments 'Adding full bibliography for 7250200--7250203.cif.'
_cod_original_cell_volume 525.98(3)
_cod_database_code 7250201
_shelxl_version_number 2014/6
_shelx_space_group_comment
;
The symmetry employed for this shelxl refinement is uniquely defined
by the following loop, which should always be used as a source of
symmetry information in preference to the above space-group names.
They are only intended as comments.
;
_olex2_refinement_description
;
1. Fixed Uiso
 At 1.2 times of:
  All C(H,H) groups
 At 1.5 times of:
  All O(H,H) groups
2. Restrained distances
 H1WB-O1W
 0.88 with sigma of 0.002
 O1W-H1WA
 0.88 with sigma of 0.002
 O3W-H3WB
 0.88 with sigma of 0.002
 O3W-H3WA
 0.88 with sigma of 0.002
 O2W-H2WB_$9
 0.88 with sigma of 0.002
 O2W-H2WA
 0.88 with sigma of 0.002
 O4W-H4WA
 0.88 with sigma of 0.002
 O4W-H4WB
 0.88 with sigma of 0.002
 H2WB-O2W
 0.88 with sigma of 0.002
3.a Rotating group:
 O1W(H1WA,H1WB), O2W(H2WA,H2WB), O3W(H3WA,H3WB), O4W(H4WA,H4WB)
3.b Secondary CH2 refined with riding coordinates:
 C4(H4A,H4B), C5(H5A,H5B)
;
_olex2_submission_special_instructions 'No special instructions were received'

loop_
_space_group_symop_operation_xyz
'x, y, z'
'-x, -y, -z'

loop_
_atom_site_label
_atom_site_type_symbol
_atom_site_fract_x
_atom_site_fract_y
_atom_site_fract_z
_atom_site_U_iso_or_equiv
_atom_site_adp_type
_atom_site_occupancy
_atom_site_site_symmetry_order
_atom_site_calc_flag
_atom_site_refinement_flags_posn
_atom_site_refinement_flags_adp
_atom_site_refinement_flags_occupancy
_atom_site_disorder_assembly
_atom_site_disorder_group
Cs1 Cs 0.72541(3) 0.79751(2) 0.88563(2) 0.03372(7) Uani 1 1 d . . . . .
Ni1 Ni 0.5000 0.5000 1.0000 0.01759(8) Uani 1 2 d S . P . .
O1 O 0.7084(3) 0.48503(18) 0.84326(15) 0.0235(3) Uani 1 1 d . . . . .
O1W O 0.2432(3) 0.60114(18) 0.93601(17) 0.0256(3) Uani 1 1 d D . . . .
H1WA H 0.2193 0.6840 0.9939 0.038 Uiso 1 1 d DR U . . .
H1WB H 0.0861 0.5459 0.9070 0.038 Uiso 1 1 d DR U . . .
O2 O 0.2755(3) 0.30772(17) 0.87995(15) 0.0259(3) Uani 1 1 d . . . . .
O2W O 0.7441(4) 1.1150(2) 0.8825(2) 0.0386(4) Uani 1 1 d D . . . .
H2WA H 0.6034 1.0526 0.8305 0.058 Uiso 1 1 d DR U . . .
H2WB H 0.8347 1.1255 0.8199 0.058 Uiso 1 1 d DR U . . .
O3 O 0.7557(4) 0.4443(2) 0.62867(18) 0.0382(5) Uani 1 1 d . . . . .
O3W O 0.2164(4) 0.6522(2) 0.65376(18) 0.0359(4) Uani 1 1 d D . . . .
H3WA H 0.2303 0.6193 0.5631 0.054 Uiso 1 1 d DR U . . .
H3WB H 0.0722 0.5905 0.6585 0.054 Uiso 1 1 d DR U . . .
O4 O 0.0690(4) 0.1225(2) 0.68995(19) 0.0413(5) Uani 1 1 d . . . . .
O4W O 1.2328(4) 0.9409(2) 0.7902(2) 0.0412(5) Uani 1 1 d D . . . .
H4WA H 1.2987 0.8666 0.7359 0.062 Uiso 1 1 d DR U . . .
H4WB H 1.1955 1.0030 0.7457 0.062 Uiso 1 1 d DR U . . .
C1 C 0.6349(4) 0.4131(2) 0.7133(2) 0.0199(4) Uani 1 1 d . . . . .
C2 C 0.4000(4) 0.2889(2) 0.6588(2) 0.0199(4) Uani 1 1 d . . . . .
C3 C 0.2405(4) 0.2381(2) 0.7494(2) 0.0226(4) Uani 1 1 d . . . . .
C4 C 0.2418(5) 0.2677(3) 0.5250(3) 0.0355(6) Uani 1 1 d . . . . .
H4A H 0.0541 0.2306 0.5118 0.043 Uiso 1 1 calc R U . . .
H4B H 0.2970 0.3370 0.4885 0.043 Uiso 1 1 calc R U . . .
C5 C 0.4103(5) 0.1693(3) 0.5171(2) 0.0337(5) Uani 1 1 d . . . . .
H5A H 0.5687 0.1783 0.4756 0.040 Uiso 1 1 calc R U . . .
H5B H 0.3258 0.0719 0.4989 0.040 Uiso 1 1 calc R U . . .

loop_
_atom_site_aniso_label
_atom_site_aniso_U_11
_atom_site_aniso_U_22
_atom_site_aniso_U_33
_atom_site_aniso_U_23
_atom_site_aniso_U_13
_atom_site_aniso_U_12
Cs1 0.03305(9) 0.03055(9) 0.03986(11) 0.02049(7) 0.00433(6) 0.00052(6)
Ni1 0.01539(15) 0.01874(17) 0.01436(15) 0.00556(13) 0.00161(12) -0.00167(13)
O1 0.0193(7) 0.0270(8) 0.0161(6) 0.0052(6) 0.0028(5) -0.0031(6)
O1W 0.0194(7) 0.0268(8) 0.0290(8) 0.0121(7) 0.0005(6) 0.0020(6)
O2 0.0274(8) 0.0237(8) 0.0179(7) 0.0064(6) 0.0017(6) -0.0076(6)
O2W 0.0321(9) 0.0381(10) 0.0427(11) 0.0160(9) 0.0098(8) 0.0041(8)
O3 0.0395(10) 0.0402(10) 0.0212(8) 0.0100(7) 0.0077(7) -0.0143(8)
O3W 0.0456(11) 0.0315(9) 0.0240(8) 0.0107(7) 0.0038(7) -0.0021(8)
O4 0.0440(11) 0.0319(9) 0.0258(8) 0.0044(7) 0.0030(8) -0.0217(8)
O4W 0.0414(11) 0.0357(10) 0.0421(11) 0.0130(9) 0.0116(9) 0.0065(9)
C1 0.0194(8) 0.0197(9) 0.0175(8) 0.0064(7) 0.0040(7) 0.0014(7)
C2 0.0185(8) 0.0193(9) 0.0162(8) 0.0046(7) 0.0008(7) -0.0008(7)
C3 0.0219(9) 0.0201(9) 0.0203(9) 0.0066(8) 0.0017(7) -0.0018(7)
C4 0.0321(12) 0.0459(15) 0.0250(11) 0.0176(11) -0.0052(9) -0.0021(11)
C5 0.0363(13) 0.0258(11) 0.0239(10) -0.0001(9) 0.0097(9) -0.0027(10)

loop_
_atom_type_symbol
_atom_type_description
_atom_type_scat_dispersion_real
_atom_type_scat_dispersion_imag
_atom_type_scat_source
C C 0.0033 0.0016 'International Tables Vol C Tables 4.2.6.8 and 6.1.1.4'
H H 0.0000 0.0000 'International Tables Vol C Tables 4.2.6.8 and 6.1.1.4'
Cs Cs -0.3680 2.1192 'International Tables Vol C Tables 4.2.6.8 and 6.1.1.4'
Ni Ni 0.3393 1.1124 'International Tables Vol C Tables 4.2.6.8 and 6.1.1.4'
O O 0.0106 0.0060 'International Tables Vol C Tables 4.2.6.8 and 6.1.1.4'

loop_
_geom_angle_atom_site_label_1
_geom_angle_atom_site_label_2
_geom_angle_atom_site_label_3
_geom_angle
_geom_angle_site_symmetry_1
_geom_angle_site_symmetry_3
_geom_angle_publ_flag
Cs1 Cs1 H1WA 124.9 2_777 . ?
Cs1 Cs1 H2WA 65.2 2_777 . ?
O1 Cs1 Cs1 134.00(3) . 2_777 ?
O1 Cs1 O1W 56.42(4) . . ?
O1 Cs1 H1WA 70.7 . . ?
O1 Cs1 O2 54.06(4) . 2_667 ?
O1 Cs1 O2W 84.43(5) . 2_777 ?
O1 Cs1 O2W 100.12(4) . 2_677 ?
O1 Cs1 O2W 171.86(4) . . ?
O1 Cs1 H2WA 159.7 . . ?
O1 Cs1 O3W 70.57(4) . 1_655 ?
O1 Cs1 O3W 84.65(5) . . ?
O1 Cs1 O4W 114.09(5) . . ?
O1 Cs1 O4W 119.52(5) . 2_777 ?
O1 Cs1 O4W 129.80(5) . 1_455 ?
O1W Cs1 Cs1 138.77(3) . 2_777 ?
O1W Cs1 H1WA 15.8 . . ?
O1W Cs1 O2W 48.66(5) . 2_677 ?
O1W Cs1 O2W 111.66(5) . 2_777 ?
O1W Cs1 O2W 126.59(5) . . ?
O1W Cs1 H2WA 115.9 . . ?
O1W Cs1 O3W 61.96(4) . . ?
O1W Cs1 O3W 123.58(4) . 1_655 ?
O1W Cs1 O4W 90.99(5) . 2_777 ?
O1W Cs1 O4W 169.13(5) . . ?
O1W Cs1 O4W 83.29(5) . 1_455 ?
H1WA Cs1 H2WA 105.1 . . ?
O2 Cs1 Cs1 97.04(3) 2_667 2_777 ?
O2 Cs1 O1W 54.11(4) 2_667 . ?
O2 Cs1 H1WA 54.5 2_667 . ?
O2 Cs1 O2W 62.39(5) 2_667 2_677 ?
O2 Cs1 O2W 134.08(5) 2_667 . ?
O2 Cs1 O2W 57.56(4) 2_667 2_777 ?
O2 Cs1 H2WA 140.2 2_667 . ?
O2 Cs1 O3W 115.41(4) 2_667 . ?
O2 Cs1 O3W 109.05(4) 2_667 1_655 ?
O2 Cs1 O4W 126.65(5) 2_667 . ?
O2 Cs1 O4W 125.91(5) 2_667 1_455 ?
O2 Cs1 O4W 65.50(5) 2_667 2_777 ?
O2W Cs1 Cs1 50.00(4) 2_777 2_777 ?
O2W Cs1 Cs1 50.21(4) . 2_777 ?
O2W Cs1 Cs1 93.77(3) 2_677 2_777 ?
O2W Cs1 H1WA 113.4 . . ?
O2W Cs1 H1WA 32.9 2_677 . ?
O2W Cs1 H1WA 109.7 2_777 . ?
O2W Cs1 O2W 100.20(5) . 2_777 ?
O2W Cs1 O2W 85.85(5) . 2_677 ?
O2W Cs1 O2W 99.00(5) 2_777 2_677 ?
O2W Cs1 H2WA 15.0 . . ?
O2W Cs1 H2WA 115.2 2_777 . ?
O2W Cs1 H2WA 82.6 2_677 . ?
O2W Cs1 O3W 103.63(5) . 1_655 ?
O2W Cs1 O3W 170.45(5) 2_677 1_655 ?
O2W Cs1 O3W 78.36(5) 2_777 1_655 ?
O2W Cs1 O4W 48.09(5) . 1_455 ?
O2W Cs1 O4W 142.62(5) 2_777 1_455 ?
O2W Cs1 O4W 60.41(5) 2_777 2_777 ?
O2W Cs1 O4W 68.60(5) . 2_777 ?
O3W Cs1 Cs1 140.78(4) . 2_777 ?
O3W Cs1 Cs1 91.48(3) 1_655 2_777 ?
O3W Cs1 H1WA 139.3 1_655 . ?
O3W Cs1 H1WA 66.8 . . ?
O3W Cs1 O2W 83.28(5) . 2_677 ?
O3W Cs1 O2W 90.60(5) . . ?
O3W Cs1 O2W 169.07(5) . 2_777 ?
O3W Cs1 H2WA 75.6 . . ?
O3W Cs1 H2WA 106.8 1_655 . ?
O3W Cs1 O3W 97.63(5) . 1_655 ?
O3W Cs1 O4W 47.80(5) . 1_455 ?
O3W Cs1 O4W 114.26(5) . . ?
O3W Cs1 O4W 126.30(5) . 2_777 ?
O4W Cs1 Cs1 50.99(4) . 2_777 ?
O4W Cs1 Cs1 47.97(4) 2_777 2_777 ?
O4W Cs1 Cs1 95.77(3) 1_455 2_777 ?
O4W Cs1 H1WA 175.0 . . ?
O4W Cs1 H1WA 75.4 1_455 . ?
O4W Cs1 H1WA 77.0 2_777 . ?
O4W Cs1 O2W 64.49(5) 1_455 2_677 ?
O4W Cs1 O2W 70.23(5) . 2_777 ?
O4W Cs1 O2W 62.00(5) . . ?
O4W Cs1 O2W 142.22(5) . 2_677 ?
O4W Cs1 O2W 47.78(5) 2_777 2_677 ?
O4W Cs1 H2WA 70.9 . . ?
O4W Cs1 H2WA 34.0 1_455 . ?
O4W Cs1 H2WA 77.3 2_777 . ?
O4W Cs1 O3W 134.51(5) 2_777 1_655 ?
O4W Cs1 O3W 122.89(4) 1_455 1_655 ?
O4W Cs1 O3W 45.66(5) . 1_655 ?
O4W Cs1 O4W 101.62(6) . 1_455 ?
O4W Cs1 O4W 86.29(5) 2_777 1_455 ?
O4W Cs1 O4W 98.96(5) . 2_777 ?
Ni1 Ni1 Cs1 0(10) 2_667 2_667 ?
Ni1 Ni1 O1 0(10) 2_667 . ?
Ni1 Ni1 O1 0(10) 2_667 2_667 ?
Ni1 Ni1 O1W 0(10) 2_667 . ?
Ni1 Ni1 O1W 0(10) 2_667 2_667 ?
Ni1 Ni1 O2 0(10) 2_667 . ?
Ni1 Ni1 O2 0(10) 2_667 2_667 ?
O1 Ni1 Cs1 54.27(5) 2_667 2_667 ?
O1 Ni1 Cs1 125.73(5) . 2_667 ?
O1 Ni1 O1 180.00(9) 2_667 . ?
O1 Ni1 O1W 88.22(7) 2_667 . ?
O1 Ni1 O1W 91.78(7) 2_667 2_667 ?
O1 Ni1 O1W 88.22(7) . 2_667 ?
O1 Ni1 O1W 91.78(7) . . ?
O1W Ni1 Cs1 55.91(4) 2_667 2_667 ?
O1W Ni1 Cs1 124.09(4) . 2_667 ?
O1W Ni1 O1W 180.0 . 2_667 ?
O2 Ni1 Cs1 125.12(4) 2_667 2_667 ?
O2 Ni1 Cs1 54.88(4) . 2_667 ?
O2 Ni1 O1 90.66(6) . 2_667 ?
O2 Ni1 O1 89.33(6) . . ?
O2 Ni1 O1 89.34(6) 2_667 2_667 ?
O2 Ni1 O1 90.66(6) 2_667 . ?
O2 Ni1 O1W 91.32(7) . . ?
O2 Ni1 O1W 91.33(7) 2_667 2_667 ?
O2 Ni1 O1W 88.67(7) 2_667 . ?
O2 Ni1 O1W 88.67(7) . 2_667 ?
O2 Ni1 O2 180.00(9) . 2_667 ?
Ni1 O1 Cs1 94.05(6) 2_667 . ?
Ni1 O1 Cs1 94.05(6) . . ?
Ni1 O1 Ni1 0.0 2_667 . ?
C1 O1 Cs1 102.23(13) . . ?
C1 O1 Ni1 128.58(13) . 2_667 ?
C1 O1 Ni1 128.58(13) . . ?
Cs1 O1W H1WA 82.4 . . ?
Cs1 O1W H1WB 149.1 . . ?
Ni1 O1W Cs1 90.42(5) 2_667 . ?
Ni1 O1W Cs1 90.42(5) . . ?
Ni1 O1W Ni1 0.0 . 2_667 ?
Ni1 O1W H1WA 120.3 2_667 . ?
Ni1 O1W H1WA 120.3 . . ?
Ni1 O1W H1WB 110.6 2_667 . ?
Ni1 O1W H1WB 110.6 . . ?
H1WA O1W Cs1 82.4 . . ?
H1WA O1W Ni1 120.3 . . ?
H1WA O1W Ni1 120.3 . 2_667 ?
H1WA O1W H1WA 0.0 . . ?
H1WA O1W H1WB 104.3 . . ?
H1WA O1W H1WB 104.3 . . ?
H1WB O1W Cs1 149.1 . . ?
H1WB O1W Ni1 110.6 . . ?
H1WB O1W Ni1 110.6 . 2_667 ?
H1WB O1W H1WA 104.3 . . ?
H1WB O1W H1WA 104.3 . . ?
H1WB O1W H1WB 0.0 . . ?
Ni1 O2 Cs1 94.04(5) 2_667 2_667 ?
Ni1 O2 Cs1 94.04(5) . 2_667 ?
Ni1 O2 Ni1 0.0 2_667 . ?
C3 O2 Cs1 130.78(14) . 2_667 ?
C3 O2 Ni1 129.85(14) . . ?
C3 O2 Ni1 129.85(14) . 2_667 ?
Cs1 O2W Cs1 94.15(5) . 2_677 ?
Cs1 O2W Cs1 76.66(3) 2_677 2_667 ?
Cs1 O2W Cs1 79.80(5) . 2_777 ?
Cs1 O2W Cs1 82.13(4) 2_777 2_667 ?
Cs1 O2W Cs1 17.51(2) . 2_667 ?
Cs1 O2W Cs1 99.00(5) 2_777 2_677 ?
Cs1 O2W H2WA 149.4 2_777 . ?
Cs1 O2W H2WA 69.9 . . ?
Cs1 O2W H2WA 79.3 2_677 . ?
Cs1 O2W H2WA 67.7 2_667 . ?
Cs1 O2W H2WB 128.9 2_667 . ?
Cs1 O2W H2WB 152.9 2_677 . ?
Cs1 O2W H2WB 111.6 . . ?
Cs1 O2W H2WB 94.0 2_777 . ?
H2WA O2W H2WB 101.1 . . ?
Cs1 O3W Cs1 172.31(4) 1_455 2_766 ?
Cs1 O3W Cs1 97.63(4) . 1_455 ?
Cs1 O3W Cs1 84.42(4) . 2_766 ?
Cs1 O3W H3WA 137.2 1_455 . ?
Cs1 O3W H3WA 44.5 2_766 . ?
Cs1 O3W H3WA 121.4 . . ?
Cs1 O3W H3WB 60.0 1_455 . ?
Cs1 O3W H3WB 112.7 2_766 . ?
Cs1 O3W H3WB 123.4 . . ?
H3WA O3W H3WB 104.8 . . ?
Cs1 O4W Cs1 93.71(5) 2_777 1_655 ?
Cs1 O4W Cs1 165.15(5) 2_777 2_766 ?
Cs1 O4W Cs1 72.98(3) 1_655 2_766 ?
Cs1 O4W Cs1 94.96(4) . 2_766 ?
Cs1 O4W Cs1 101.62(6) . 1_655 ?
Cs1 O4W Cs1 81.04(5) . 2_777 ?
Cs1 O4W H4WA 105.0 . . ?
Cs1 O4W H4WA 51.4 1_655 . ?
Cs1 O4W H4WA 145.1 2_777 . ?
Cs1 O4W H4WA 22.8 2_766 . ?
Cs1 O4W H4WB 93.1 2_777 . ?
Cs1 O4W H4WB 101.6 2_766 . ?
Cs1 O4W H4WB 144.5 1_655 . ?
Cs1 O4W H4WB 113.9 . . ?
H4WA O4W H4WB 114.3 . . ?
H4WB O4W Cs1 101.6 . 2_766 ?
H4WB O4W Cs1 113.9 . . ?
H4WB O4W Cs1 93.1 . 2_777 ?
H4WB O4W Cs1 144.5 . 1_655 ?
H4WB O4W H4WA 114.3 . . ?
H4WB O4W H4WB 0.0 . . ?
O1 C1 C2 120.53(17) . . ?
O3 C1 O1 120.80(19) . . ?
O3 C1 C2 118.66(18) . . ?
C1 C2 C3 124.04(17) . . ?
C1 C2 C4 114.46(18) . . ?
C1 C2 C5 114.84(17) . . ?
C3 C2 C4 114.11(18) . . ?
C3 C2 C5 113.84(18) . . ?
C5 C2 C4 57.31(17) . . ?
O2 C3 C2 121.94(18) . . ?
O4 C3 O2 120.8(2) . . ?
O4 C3 C2 117.30(19) . . ?
C2 C4 H4A 117.6 . . ?
C2 C4 H4B 117.6 . . ?
H4A C4 H4B 114.8 . . ?
C5 C4 C2 61.23(16) . . ?
C5 C4 H4A 117.6 . . ?
C5 C4 H4B 117.6 . . ?
C2 C5 H5A 117.6 . . ?
C2 C5 H5B 117.6 . . ?
C4 C5 C2 61.46(16) . . ?
C4 C5 H5A 117.6 . . ?
C4 C5 H5B 117.6 . . ?
H5A C5 H5B 114.7 . . ?

loop_
_geom_bond_atom_site_label_1
_geom_bond_atom_site_label_2
_geom_bond_distance
_geom_bond_site_symmetry_2
_geom_bond_publ_flag
Cs1 Cs1 4.3018(3) 2_777 ?
Cs1 O1 3.1187(17) . ?
Cs1 O1W 3.1738(16) . ?
Cs1 H1WA 3.1786 . ?
Cs1 O2 3.1423(16) 2_667 ?
Cs1 O2W 3.560(2) 2_677 ?
Cs1 O2W 3.348(2) . ?
Cs1 O2W 3.358(2) 2_777 ?
Cs1 H2WA 3.1567 . ?
Cs1 O3W 3.2147(19) . ?
Cs1 O3W 3.762(2) 1_655 ?
Cs1 O4W 3.235(2) . ?
Cs1 O4W 3.550(2) 1_455 ?
Cs1 O4W 3.384(2) 2_777 ?
Ni1 Cs1 3.83222(19) 2_667 ?
Ni1 Ni1 0.0000 2_667 ?
Ni1 O1 2.0174(15) 2_667 ?
Ni1 O1 2.0174(15) . ?
Ni1 O1W 2.1246(16) . ?
Ni1 O1W 2.1246(16) 2_667 ?
Ni1 O2 1.9833(15) . ?
Ni1 O2 1.9833(15) 2_667 ?
O1 Ni1 2.0174(15) 2_667 ?
O1 C1 1.274(2) . ?
O1W Ni1 2.1246(16) 2_667 ?
O1W H1WA 0.8733 . ?
O1W H1WA 0.8733 . ?
O1W H1WB 0.8717 . ?
O1W H1WB 0.8717 . ?
O2 Cs1 3.1423(16) 2_667 ?
O2 Ni1 1.9833(15) 2_667 ?
O2 C3 1.265(3) . ?
O2W Cs1 3.560(2) 2_677 ?
O2W Cs1 3.358(2) 2_777 ?
O2W Cs1 10.791(2) 2_667 ?
O2W H2WA 0.8725 . ?
O2W H2WB 0.8721 . ?
O3 C1 1.248(2) . ?
O3W Cs1 8.790(2) 2_766 ?
O3W Cs1 3.762(2) 1_455 ?
O3W H3WA 0.8975 . ?
O3W H3WB 0.9188 . ?
O4 C3 1.259(3) . ?
O4W Cs1 3.384(2) 2_777 ?
O4W Cs1 3.550(2) 1_655 ?
O4W Cs1 8.189(2) 2_766 ?
O4W H4WA 0.9041 . ?
O4W H4WB 0.9986 . ?
O4W H4WB 0.9986 . ?
C1 C2 1.504(3) . ?
C2 C3 1.508(3) . ?
C2 C4 1.534(3) . ?
C2 C5 1.530(3) . ?
C4 H4A 0.9700 . ?
C4 H4B 0.9700 . ?
C4 C5 1.469(4) . ?
C5 H5A 0.9700 . ?
C5 H5B 0.9700 . ?

loop_
_geom_hbond_atom_site_label_D
_geom_hbond_atom_site_label_H
_geom_hbond_atom_site_label_A
_geom_hbond_distance_DH
_geom_hbond_distance_HA
_geom_hbond_distance_DA
_geom_hbond_angle_DHA
_geom_hbond_site_symmetry_A
O1W H1WA O2W 0.87 1.94 2.796(3) 165.6 2_677
O1W H1WB O1 0.87 1.96 2.795(2) 159.5 1_455
O2W H2WA O4W 0.87 2.00 2.817(3) 155.8 1_455
O2W H2WB O4 0.87 1.90 2.758(3) 168.3 1_665
O3W H3WA O3 0.90 1.89 2.785(2) 176.6 2_666
O3W H3WB O3 0.92 1.95 2.859(3) 168.7 1_455
O4W H4WA O3W 0.90 2.00 2.758(3) 140.1 1_655
O4W H4WB O4 1.00 1.82 2.799(3) 166.8 1_665

loop_
_geom_torsion_atom_site_label_1
_geom_torsion_atom_site_label_2
_geom_torsion_atom_site_label_3
_geom_torsion_atom_site_label_4
_geom_torsion
_geom_torsion_site_symmetry_1
_geom_torsion_site_symmetry_2
_geom_torsion_site_symmetry_3
_geom_torsion_site_symmetry_4
_geom_torsion_publ_flag
Cs1 O1 C1 O3 54.0(2) . . . . ?
Cs1 O1 C1 C2 -125.85(17) . . . . ?
Cs1 O2 C3 O4 40.0(3) 2_667 . . . ?
Cs1 O2 C3 C2 -140.05(16) 2_667 . . . ?
Ni1 O1 C1 O3 159.41(18) 2_667 . . . ?
Ni1 O1 C1 O3 159.41(18) . . . . ?
Ni1 O1 C1 C2 -20.5(3) 2_667 . . . ?
Ni1 O1 C1 C2 -20.5(3) . . . . ?
Ni1 O2 C3 O4 -172.75(18) . . . . ?
Ni1 O2 C3 O4 -172.75(18) 2_667 . . . ?
Ni1 O2 C3 C2 7.2(3) 2_667 . . . ?
Ni1 O2 C3 C2 7.2(3) . . . . ?
O1 C1 C2 C3 -1.5(3) . . . . ?
O1 C1 C2 C4 146.6(2) . . . . ?
O1 C1 C2 C5 -149.7(2) . . . . ?
O3 C1 C2 C3 178.7(2) . . . . ?
O3 C1 C2 C4 -33.3(3) . . . . ?
O3 C1 C2 C5 30.4(3) . . . . ?
C1 C2 C3 O2 8.5(3) . . . . ?
C1 C2 C3 O4 -171.5(2) . . . . ?
C1 C2 C4 C5 104.9(2) . . . . ?
C1 C2 C5 C4 -104.2(2) . . . . ?
C3 C2 C4 C5 -103.8(2) . . . . ?
C3 C2 C5 C4 104.3(2) . . . . ?
C4 C2 C3 O2 -139.7(2) . . . . ?
C4 C2 C3 O4 40.3(3) . . . . ?
C5 C2 C3 O2 157.0(2) . . . . ?
C5 C2 C3 O4 -23.0(3) . . . . ?
